data_4328556
loop_
_publ_author_name
'Maria G. F. Vaz'
'Rafael A. All\~ao'
'Handan Akpinar'
'John A. Schlueter'
'Sauli Santos'
'Paul M. Lahti'
'Miguel A. Novak'

_publ_contact_author_address
;
Universidade Federal Fluminense - Instituto de Quimica
Outeiro de Sao Joao Batista, s/n
Niteroi - Rio de Janeiro
Brazil
;
_publ_contact_author_email mariavaz@vm.uff.br
_publ_contact_author_name 'Maria G. F. Vaz'
_publ_section_title
;
 Magnetic Mn and Co Complexes with a Large Polycyclic Aromatic Substituted
 Nitronylnitroxide
;
_journal_name_full 'Inorganic Chemistry'
_journal_page_first 3138
_journal_page_last 3145
_journal_paper_doi 10.1021/ic202623p
_journal_volume 51
_journal_year 2012
_chemical_formula_sum 'C36.66 H31.16 Cl0.48 F12 Mn N2 O6'
_chemical_formula_weight 895.67
_space_group_IT_number 14
_symmetry_cell_setting monoclinic
_symmetry_Int_Tables_number 14
_symmetry_space_group_name_Hall '-P 2ybc'
_symmetry_space_group_name_H-M 'P 1 21/c 1'
_atom_sites_solution_hydrogens geom
_atom_sites_solution_primary direct
_atom_sites_solution_secondary difmap
_audit_creation_method 'manual editing of SHELXL-97 cif file'
_audit_update_record
;
2011-10-24 # Formatted by publCIF
;
_cell_angle_alpha 90.00
_cell_angle_beta 99.904(2)
_cell_angle_gamma 90.00
_cell_formula_units_Z 4
_cell_length_a 11.3999(17)
_cell_length_b 13.8208(19)
_cell_length_c 25.309(4)
_cell_measurement_reflns_used 4103
_cell_measurement_temperature 100(2)
_cell_measurement_theta_max 12.296
_cell_measurement_theta_min 2.277
_cell_volume 3928.2(10)
_computing_cell_refinement 'APEX II v.2.2 (Bruker, 2007)'
_computing_data_collection 'APEX II v.2.2 (Bruker, 2007)'
_computing_data_reduction 'APEX II v.2.2 (Bruker, 2007)'
_computing_molecular_graphics 'Diamond 3.1a (Crystal Impact, 2005)'
_computing_publication_material 'SHELXTL (Bruker, 2006)'
_computing_structure_refinement 'SHELXL-97 (Sheldrick, 2008)'
_computing_structure_solution 'SHELXS-97 (Sheldrick, 2008)'
_diffrn_ambient_temperature 100(2)
_diffrn_detector_area_resol_mean 83.33
_diffrn_measured_fraction_theta_full 0.977
_diffrn_measured_fraction_theta_max 0.977
_diffrn_measurement_device_type 'three circle goniometer with fixed chi'
_diffrn_measurement_method 'omega scans'
_diffrn_radiation_monochromator 'diamond 1 1 1'
_diffrn_radiation_probe x-ray
_diffrn_radiation_source synchrotron
_diffrn_radiation_type synchrotron
_diffrn_radiation_wavelength 0.41328
_diffrn_reflns_av_R_equivalents 0.0934
_diffrn_reflns_av_sigmaI/netI 0.0379
_diffrn_reflns_limit_h_max 10
_diffrn_reflns_limit_h_min -10
_diffrn_reflns_limit_k_max 12
_diffrn_reflns_limit_k_min -12
_diffrn_reflns_limit_l_max 23
_diffrn_reflns_limit_l_min -23
_diffrn_reflns_number 35746
_diffrn_reflns_theta_full 10.83
_diffrn_reflns_theta_max 10.83
_diffrn_reflns_theta_min 0.95
_diffrn_source_type 'APS 15-ID'
_exptl_absorpt_coefficient_mu 0.124
_exptl_absorpt_correction_T_max 0.7436
_exptl_absorpt_correction_T_min 0.6636
_exptl_absorpt_correction_type multi-scan
_exptl_absorpt_process_details 'SADABS, R. Blessing; 1995'
_exptl_crystal_colour black
_exptl_crystal_density_diffrn 1.515
_exptl_crystal_description rod
_exptl_crystal_F_000 1817
_exptl_crystal_size_max 0.15
_exptl_crystal_size_mid 0.05
_exptl_crystal_size_min 0.02
_refine_diff_density_max 1.480
_refine_diff_density_min -0.758
_refine_diff_density_rms 0.099
_refine_ls_extinction_method none
_refine_ls_goodness_of_fit_ref 1.942
_refine_ls_hydrogen_treatment constr
_refine_ls_matrix_type full
_refine_ls_number_parameters 574
_refine_ls_number_reflns 3027
_refine_ls_number_restraints 106
_refine_ls_restrained_S_all 1.999
_refine_ls_R_factor_all 0.1270
_refine_ls_R_factor_gt 0.1009
_refine_ls_shift/su_max 0.001
_refine_ls_shift/su_mean 0.000
_refine_ls_structure_factor_coef Fsqd
_refine_ls_weighting_details 'calc w=1/[\s^2^(Fo^2^)+(0.0599P)^2^+10.0000P] where P=(Fo^2^+2Fc^2^)/3'
_refine_ls_weighting_scheme calc
_refine_ls_wR_factor_gt 0.2339
_refine_ls_wR_factor_ref 0.2458
_reflns_number_gt 2352
_reflns_number_total 3027
_reflns_threshold_expression >2sigma(I)
_cod_data_source_file ic202623p_si_002_1.cif
_cod_data_source_block Mn(hfac)2(PyrNN)(solv)
_cod_original_sg_symbol_H-M 'P 21/c'
_cod_database_code 4328556

loop_
_symmetry_equiv_pos_as_xyz
'x, y, z'
'-x, y+1/2, -z+1/2'
'-x, -y, -z'
'x, -y-1/2, z-1/2'

loop_
_atom_site_label
_atom_site_type_symbol
_atom_site_fract_x
_atom_site_fract_y
_atom_site_fract_z
_atom_site_U_iso_or_equiv
_atom_site_adp_type
_atom_site_occupancy
_atom_site_symmetry_multiplicity
_atom_site_calc_flag
_atom_site_refinement_flags
_atom_site_disorder_assembly
_atom_site_disorder_group
Mn1 Mn 0.52090(18) 0.25867(13) 0.19801(7) 0.0416(8) Uani 1 1 d . . .
C1 C 0.896(2) 0.2011(19) 0.2005(11) 0.117(9) Uani 1 1 d . . .
F1 F 0.9620(14) 0.1626(19) 0.1733(7) 0.286(14) Uani 1 1 d . . .
F2 F 0.9267(10) 0.2968(14) 0.2005(7) 0.185(7) Uani 1 1 d . . .
F3 F 0.9401(11) 0.1851(9) 0.2516(6) 0.135(4) Uani 1 1 d . . .
C2 C 0.7633(18) 0.1852(11) 0.1826(10) 0.075(5) Uani 1 1 d . . .
O1 O 0.7024(9) 0.2101(6) 0.2168(4) 0.058(3) Uani 1 1 d . . .
C3 C 0.727(2) 0.1484(11) 0.1326(9) 0.081(6) Uani 1 1 d . . .
H3 H 0.7844 0.1311 0.1109 0.098 Uiso 1 1 calc R . .
C4 C 0.611(2) 0.1370(12) 0.1141(7) 0.086(6) Uani 1 1 d DU . .
O2 O 0.5202(11) 0.1551(7) 0.1351(4) 0.091(4) Uani 1 1 d . . .
C5 C 0.590(2) 0.0831(19) 0.0605(10) 0.167(10) Uani 1 1 d DU . .
F4 F 0.551(3) -0.0044(19) 0.0657(9) 0.52(3) Uani 1 1 d D . .
F5 F 0.6649(14) 0.0875(9) 0.0287(5) 0.184(7) Uani 1 1 d D . .
F6 F 0.4946(14) 0.1247(12) 0.0311(5) 0.167(5) Uani 1 1 d DU . .
C6 C 0.6638(18) 0.4530(15) 0.0884(8) 0.084(5) Uani 1 1 d . . .
F7 F 0.7581(11) 0.3943(7) 0.0896(4) 0.108(4) Uani 1 1 d . . .
F8 F 0.6288(11) 0.4823(8) 0.0391(4) 0.131(4) Uani 1 1 d . . .
F9 F 0.7076(8) 0.5295(6) 0.1181(4) 0.086(3) Uani 1 1 d . . .
C7 C 0.5653(16) 0.4050(10) 0.1140(7) 0.057(4) Uani 1 1 d U . .
O3 O 0.6013(8) 0.3767(5) 0.1615(4) 0.047(2) Uani 1 1 d . . .
C8 C 0.4583(18) 0.3925(10) 0.0835(6) 0.073(5) Uani 1 1 d . . .
H8 H 0.4463 0.4141 0.0473 0.087 Uiso 1 1 calc R . .
C9 C 0.3609(16) 0.3476(11) 0.1033(7) 0.070(5) Uani 1 1 d . . .
O4 O 0.3636(8) 0.3124(6) 0.1481(4) 0.061(3) Uani 1 1 d . . .
C10 C 0.245(2) 0.3393(15) 0.0660(9) 0.104(8) Uani 1 1 d . . .
F10 F 0.2349(11) 0.2552(10) 0.0414(4) 0.138(5) Uani 1 1 d . . .
F11 F 0.1495(12) 0.3376(8) 0.0914(5) 0.121(4) Uani 1 1 d . . .
F12 F 0.2203(12) 0.4055(10) 0.0294(5) 0.183(8) Uani 1 1 d . . .
C11 C 0.4745(13) 0.0025(11) 0.2405(5) 0.036(3) Uani 1 1 d . . .
O5 O 0.4168(7) 0.1643(6) 0.2357(3) 0.037(2) Uani 1 1 d . . .
O6 O 0.4690(9) -0.1664(7) 0.2289(3) 0.057(3) Uani 1 1 d . . .
N1 N 0.3963(10) 0.0731(9) 0.2246(4) 0.038(3) Uani 1 1 d . . .
N2 N 0.4213(10) -0.0816(9) 0.2207(4) 0.043(3) Uani 1 1 d . . .
C12 C 0.3123(14) -0.0664(9) 0.1805(6) 0.056(4) Uani 1 1 d . . .
C13 C 0.2215(14) -0.1448(11) 0.1837(7) 0.094(6) Uani 1 1 d . . .
H13A H 0.1938 -0.1405 0.2181 0.141 Uiso 1 1 calc R . .
H13B H 0.2580 -0.2083 0.1805 0.141 Uiso 1 1 calc R . .
H13C H 0.1539 -0.1365 0.1544 0.141 Uiso 1 1 calc R . .
C14 C 0.3515(15) -0.0680(10) 0.1257(6) 0.081(6) Uani 1 1 d . . .
H14A H 0.4091 -0.0160 0.1239 0.122 Uiso 1 1 calc R . .
H14B H 0.2820 -0.0586 0.0975 0.122 Uiso 1 1 calc R . .
H14C H 0.3886 -0.1305 0.1205 0.122 Uiso 1 1 calc R . .
C15 C 0.2763(11) 0.0372(10) 0.1983(5) 0.050(4) Uani 1 1 d . . .
C16 C 0.2235(12) 0.1034(10) 0.1524(6) 0.066(5) Uani 1 1 d . . .
H16A H 0.2750 0.1037 0.1252 0.100 Uiso 1 1 calc R . .
H16B H 0.2173 0.1692 0.1661 0.100 Uiso 1 1 calc R . .
H16C H 0.1441 0.0801 0.1364 0.100 Uiso 1 1 calc R . .
C17 C 0.2035(13) 0.0355(11) 0.2427(7) 0.077(5) Uani 1 1 d . . .
H17A H 0.2415 -0.0075 0.2714 0.116 Uiso 1 1 calc R . .
H17B H 0.1232 0.0119 0.2286 0.116 Uiso 1 1 calc R . .
H17C H 0.1987 0.1011 0.2569 0.116 Uiso 1 1 calc R . .
C18 C 0.6854(15) -0.0411(10) 0.2470(6) 0.055(4) Uani 1 1 d . . .
H18 H 0.6659 -0.0767 0.2146 0.066 Uiso 1 1 calc R . .
C19 C 0.5951(12) 0.0085(9) 0.2693(6) 0.040(3) Uani 1 1 d . . .
C20 C 0.6252(13) 0.0607(10) 0.3173(6) 0.046(4) Uani 1 1 d . . .
C21 C 0.5376(12) 0.1061(9) 0.3435(6) 0.040(3) Uani 1 1 d . . .
H21 H 0.4557 0.1025 0.3279 0.048 Uiso 1 1 calc R . .
C22 C 0.5716(16) 0.1544(11) 0.3906(7) 0.062(4) Uani 1 1 d . . .
H22 H 0.5118 0.1856 0.4064 0.075 Uiso 1 1 calc R . .
C23 C 0.8034(16) -0.0360(14) 0.2741(8) 0.082(6) Uani 1 1 d . . .
H23 H 0.8636 -0.0701 0.2601 0.098 Uiso 1 1 calc R . .
C24 C 0.8350(16) 0.0182(15) 0.3214(7) 0.076(5) Uani 1 1 d . . .
C25 C 0.7459(15) 0.0640(12) 0.3437(7) 0.062(4) Uani 1 1 d . . .
C26 C 0.7775(17) 0.1158(14) 0.3921(8) 0.071(5) Uani 1 1 d . . .
C27 C 0.690(2) 0.1607(13) 0.4170(7) 0.079(5) Uani 1 1 d . . .
C28 C 0.723(2) 0.2077(16) 0.4645(9) 0.109(7) Uani 1 1 d . . .
H28 H 0.6627 0.2370 0.4810 0.131 Uiso 1 1 calc R . .
C29 C 0.9576(18) 0.0223(17) 0.3478(10) 0.112(7) Uani 1 1 d . . .
H29 H 1.0178 -0.0081 0.3319 0.134 Uiso 1 1 calc R . .
C30 C 0.987(2) 0.069(3) 0.3942(11) 0.155(12) Uani 1 1 d . . .
H30 H 1.0671 0.0678 0.4121 0.186 Uiso 1 1 calc R . .
C31 C 0.898(2) 0.1207(19) 0.4185(9) 0.111(7) Uani 1 1 d . . .
C32 C 0.928(2) 0.171(2) 0.4674(11) 0.145(11) Uani 1 1 d . . .
H32 H 1.0086 0.1759 0.4849 0.173 Uiso 1 1 calc R . .
C33 C 0.839(3) 0.214(2) 0.4891(9) 0.144(11) Uani 1 1 d . . .
H33 H 0.8581 0.2483 0.5220 0.173 Uiso 1 1 calc R . .
C51 C 0.934(5) 0.062(3) 0.003(3) 0.72(14) Uani 0.50 1 d PDU . .
H51A H 0.9265 0.0959 0.0367 0.864 Uiso 0.50 1 calc PR A 1
H51B H 0.8769 0.0875 -0.0279 0.864 Uiso 0.50 1 calc PR A 1
C52A C 0.937(2) -0.0496(18) 0.0073(9) 0.166(10) Uiso 0.25 1 d PD B 1
H52A H 0.8639 -0.0785 -0.0135 0.200 Uiso 0.25 1 calc PR B 1
H52B H 1.0071 -0.0761 -0.0061 0.200 Uiso 0.25 1 calc PR B 1
C52B C 0.937(2) -0.0496(18) 0.0073(9) 0.166(10) Uiso 0.25 1 d P B 2
H52C H 1.0195 -0.0720 0.0108 0.250 Uiso 0.25 1 calc PR B 2
H52D H 0.8897 -0.0778 -0.0251 0.250 Uiso 0.25 1 calc PR B 2
H52E H 0.9039 -0.0699 0.0388 0.250 Uiso 0.25 1 calc PR B 2
C52C C 0.937(2) -0.0496(18) 0.0073(9) 0.166(10) Uiso 0.25 1 d P . 3
H52F H 0.9077 0.0168 -0.0017 0.200 Uiso 0.25 1 calc PR . 3
H52G H 0.8829 -0.0963 -0.0144 0.200 Uiso 0.25 1 calc PR . 3
C52D C 0.937(2) -0.0496(18) 0.0073(9) 0.166(10) Uiso 0.25 1 d P . 4
H52H H 0.8912 -0.0112 -0.0217 0.250 Uiso 0.25 1 calc PR . 4
H52I H 0.9380 -0.0165 0.0416 0.250 Uiso 0.25 1 calc PR . 4
H52J H 0.9000 -0.1134 0.0084 0.250 Uiso 0.25 1 calc PR . 4
C53 C 0.945(2) -0.0689(16) 0.0646(7) 0.037(6) Uani 0.50 1 d PDU . .
H53A H 0.9477 -0.0069 0.0843 0.045 Uiso 0.50 1 calc PR B 1
H53B H 1.0191 -0.1048 0.0780 0.045 Uiso 0.50 1 calc PR B 1
C54 C 0.841(3) -0.126(2) 0.0749(11) 0.089(11) Uani 0.50 1 d PDU B .
H54A H 0.7686 -0.0871 0.0635 0.106 Uiso 0.50 1 calc PR . .
H54B H 0.8350 -0.1844 0.0518 0.106 Uiso 0.50 1 calc PR . .
C55 C 0.842(3) -0.158(3) 0.1304(13) 0.119(15) Uani 0.50 1 d PDU . .
H55A H 0.8484 -0.1006 0.1542 0.143 Uiso 0.50 1 calc PR B .
H55B H 0.9128 -0.1992 0.1422 0.143 Uiso 0.50 1 calc PR . .
C56 C 0.729(3) -0.215(2) 0.1361(14) 0.097(12) Uani 0.50 1 d PDU B .
H56A H 0.6681 -0.2050 0.1041 0.146 Uiso 0.50 1 calc PR . .
H56B H 0.6985 -0.1928 0.1679 0.146 Uiso 0.50 1 calc PR . .
H56C H 0.7479 -0.2843 0.1398 0.146 Uiso 0.50 1 calc PR . .
C60 C 0.843(5) -0.218(3) 0.1396(15) 0.14(6) Uani 0.160(8) 1 d PDU . .
H60 H 0.9165 -0.2589 0.1469 0.162 Uiso 0.160(8) 1 calc PR . .
Cl61 Cl 0.764(2) -0.2421(19) 0.0751(10) 0.084(10) Uani 0.160(8) 1 d PDU . .
Cl62 Cl 0.748(2) -0.2476(16) 0.1840(9) 0.064(8) Uani 0.160(8) 1 d PDU . .
Cl63 Cl 0.883(2) -0.0948(18) 0.1470(10) 0.073(9) Uani 0.160(8) 1 d PDU . .

loop_
_atom_site_aniso_label
_atom_site_aniso_U_11
_atom_site_aniso_U_22
_atom_site_aniso_U_33
_atom_site_aniso_U_23
_atom_site_aniso_U_13
_atom_site_aniso_U_12
Mn1 0.0679(15) 0.0159(13) 0.0438(13) -0.0024(10) 0.0175(10) -0.0051(10)
C1 0.12(2) 0.102(19) 0.15(2) 0.055(17) 0.07(2) 0.082(17)
F1 0.132(13) 0.51(4) 0.214(17) -0.18(2) 0.034(11) 0.122(17)
F2 0.077(9) 0.192(16) 0.279(19) 0.100(14) 0.007(10) 0.000(9)
F3 0.118(10) 0.112(10) 0.170(12) 0.005(9) 0.013(9) 0.019(7)
C2 0.077(16) 0.019(10) 0.14(2) 0.010(11) 0.051(15) 0.018(9)
O1 0.074(8) 0.026(6) 0.085(7) 0.006(5) 0.041(6) 0.023(5)
C3 0.13(2) 0.024(10) 0.110(16) -0.019(10) 0.072(14) -0.002(10)
C4 0.104(10) 0.073(9) 0.085(10) -0.031(8) 0.032(9) -0.030(8)
O2 0.112(9) 0.075(8) 0.106(9) -0.064(7) 0.077(8) -0.061(7)
C5 0.161(13) 0.176(14) 0.169(14) -0.012(10) 0.043(10) -0.034(10)
F4 0.79(6) 0.53(4) 0.38(3) -0.39(3) 0.48(4) -0.57(5)
F5 0.282(17) 0.155(12) 0.164(11) -0.082(9) 0.180(13) -0.078(11)
F6 0.174(9) 0.215(10) 0.116(8) -0.056(8) 0.035(7) 0.036(8)
C6 0.126(18) 0.055(14) 0.084(15) 0.013(12) 0.051(13) -0.015(13)
F7 0.176(11) 0.051(7) 0.123(9) 0.003(6) 0.104(8) 0.002(7)
F8 0.209(13) 0.109(9) 0.081(8) 0.048(7) 0.042(8) -0.050(8)
F9 0.104(7) 0.045(6) 0.125(8) -0.028(6) 0.066(6) -0.030(5)
C7 0.086(9) 0.033(7) 0.049(8) 0.000(7) 0.006(8) -0.014(7)
O3 0.077(7) 0.019(5) 0.046(6) -0.003(4) 0.013(5) -0.016(4)
C8 0.130(16) 0.047(11) 0.034(9) 0.023(8) -0.006(11) -0.041(11)
C9 0.111(16) 0.054(11) 0.031(11) 0.004(9) -0.029(12) -0.040(10)
O4 0.090(8) 0.036(6) 0.048(7) 0.007(5) -0.010(6) -0.028(5)
C10 0.17(3) 0.059(15) 0.063(15) 0.032(12) -0.041(16) -0.062(15)
F10 0.169(12) 0.122(11) 0.094(8) -0.009(8) -0.060(8) -0.055(9)
F11 0.130(11) 0.094(9) 0.115(10) 0.035(7) -0.042(8) -0.038(8)
F12 0.203(13) 0.175(12) 0.124(9) 0.105(10) -0.110(9) -0.128(10)
C11 0.054(12) 0.021(10) 0.031(8) 0.012(7) 0.003(8) 0.002(10)
O5 0.045(6) 0.017(6) 0.051(6) 0.009(4) 0.014(4) 0.007(4)
O6 0.102(8) 0.022(7) 0.049(6) 0.015(5) 0.023(5) 0.006(5)
N1 0.054(9) 0.014(8) 0.045(7) 0.005(6) 0.004(6) -0.009(7)
N2 0.060(9) 0.029(10) 0.036(7) 0.005(6) 0.001(7) 0.002(7)
C12 0.078(12) 0.023(10) 0.062(11) 0.009(7) -0.003(10) -0.019(8)
C13 0.089(14) 0.060(12) 0.126(16) 0.010(10) -0.004(12) -0.035(10)
C14 0.141(16) 0.037(10) 0.054(11) 0.000(8) -0.019(11) -0.018(9)
C15 0.025(9) 0.057(11) 0.062(10) 0.021(8) -0.009(8) -0.015(8)
C16 0.047(10) 0.055(11) 0.086(11) 0.033(9) -0.021(8) -0.009(8)
C17 0.050(10) 0.065(12) 0.122(14) 0.042(10) 0.031(11) 0.003(8)
C18 0.068(13) 0.043(10) 0.062(10) 0.012(7) 0.034(11) 0.018(9)
C19 0.041(11) 0.033(9) 0.043(10) 0.007(8) 0.004(9) 0.005(8)
C20 0.038(12) 0.052(10) 0.049(11) 0.012(9) 0.008(10) 0.002(8)
C21 0.051(10) 0.033(8) 0.037(10) 0.006(7) 0.008(9) 0.001(7)
C22 0.078(15) 0.072(12) 0.038(11) 0.003(9) 0.011(10) -0.011(9)
C23 0.050(14) 0.120(16) 0.080(15) 0.034(13) 0.024(11) 0.043(11)
C24 0.044(14) 0.133(16) 0.049(12) 0.007(11) -0.001(12) 0.000(11)
C25 0.041(14) 0.097(13) 0.045(12) 0.013(10) 0.003(12) -0.004(10)
C26 0.054(14) 0.113(15) 0.040(12) 0.004(11) -0.009(13) -0.019(12)
C27 0.108(19) 0.085(14) 0.035(13) 0.002(10) -0.009(15) -0.036(13)
C28 0.12(2) 0.15(2) 0.055(14) 0.003(14) 0.000(13) -0.071(15)
C29 0.070(19) 0.17(2) 0.089(17) 0.031(15) 0.010(14) 0.024(14)
C30 0.067(17) 0.31(4) 0.075(17) 0.06(2) -0.010(17) 0.01(2)
C31 0.09(2) 0.19(2) 0.049(16) 0.006(14) -0.013(15) -0.036(16)
C32 0.09(2) 0.25(3) 0.08(2) 0.03(2) -0.020(17) -0.05(2)
C33 0.17(3) 0.20(3) 0.058(15) -0.008(15) 0.00(2) -0.09(2)
C51 0.72(14) 0.72(14) 0.72(14) -0.001(11) 0.12(3) -0.002(11)
C53 0.046(11) 0.037(10) 0.024(10) -0.001(8) -0.010(8) -0.008(9)
C54 0.093(14) 0.087(14) 0.086(14) -0.021(10) 0.014(10) -0.003(10)
C55 0.122(17) 0.117(17) 0.120(17) -0.008(11) 0.023(11) 0.000(11)
C56 0.107(15) 0.089(15) 0.096(15) -0.013(10) 0.019(10) 0.001(10)
C60 0.14(6) 0.13(6) 0.14(6) 0.000(11) 0.022(15) -0.001(11)
Cl61 0.093(13) 0.079(13) 0.082(13) -0.004(9) 0.020(9) -0.005(9)
Cl62 0.073(12) 0.051(11) 0.069(12) -0.004(9) 0.016(9) 0.001(8)
Cl63 0.081(13) 0.073(13) 0.066(12) 0.001(9) 0.020(9) -0.007(9)

loop_
_atom_type_symbol
_atom_type_description
_atom_type_scat_dispersion_real
_atom_type_scat_dispersion_imag
_atom_type_scat_source
C C 0.0000 0.0000 'International Tables Vol C Tables 4.2.6.8 and 6.1.1.4'
H H 0.0000 0.0000 'International Tables Vol C Tables 4.2.6.8 and 6.1.1.4'
N N 0.0000 0.0010 'International Tables Vol C Tables 4.2.6.8 and 6.1.1.4'
O O 0.0020 0.0020 'International Tables Vol C Tables 4.2.6.8 and 6.1.1.4'
F F 0.0040 0.0030 'International Tables Vol C Tables 4.2.6.8 and 6.1.1.4'
Cl Cl 0.0550 0.0530 'International Tables Vol C Tables 4.2.6.8 and 6.1.1.4'
Mn Mn 0.2160 0.3560 'International Tables Vol C Tables 4.2.6.8 and 6.1.1.4'

loop_
_geom_angle_atom_site_label_1
_geom_angle_atom_site_label_2
_geom_angle_atom_site_label_3
_geom_angle
_geom_angle_site_symmetry_1
_geom_angle_site_symmetry_3
O5 Mn1 O6 81.7(4) . 2_655
O5 Mn1 O2 89.6(4) . .
O6 Mn1 O2 167.2(4) 2_655 .
O5 Mn1 O4 90.1(3) . .
O6 Mn1 O4 105.2(4) 2_655 .
O2 Mn1 O4 84.1(4) . .
O5 Mn1 O1 107.7(3) . .
O6 Mn1 O1 93.1(4) 2_655 .
O2 Mn1 O1 80.5(4) . .
O4 Mn1 O1 156.3(4) . .
O5 Mn1 O3 168.6(3) . .
O6 Mn1 O3 92.4(4) 2_655 .
O2 Mn1 O3 97.7(4) . .
O4 Mn1 O3 81.9(3) . .
O1 Mn1 O3 82.3(3) . .
F1 C1 F3 107.9(19) . .
F1 C1 F2 104(2) . .
F3 C1 F2 96(2) . .
F1 C1 C2 117(3) . .
F3 C1 C2 117(2) . .
F2 C1 C2 112.5(15) . .
O1 C2 C3 129.4(18) . .
O1 C2 C1 113(2) . .
C3 C2 C1 117(2) . .
C2 O1 Mn1 124.3(12) . .
C4 C3 C2 119.3(17) . .
C4 C3 H3 120.3 . .
C2 C3 H3 120.3 . .
O2 C4 C3 131.5(16) . .
O2 C4 C5 117.1(19) . .
C3 C4 C5 111(2) . .
C4 O2 Mn1 123.0(10) . .
F5 C5 F4 113(2) . .
F5 C5 F6 101(2) . .
F4 C5 F6 101(2) . .
F5 C5 C4 121(2) . .
F4 C5 C4 111.5(19) . .
F6 C5 C4 106(2) . .
F8 C6 F7 108.8(16) . .
F8 C6 F9 108.3(15) . .
F7 C6 F9 104.1(16) . .
F8 C6 C7 114.2(17) . .
F7 C6 C7 111.6(15) . .
F9 C6 C7 109.3(14) . .
O3 C7 C8 128.6(14) . .
O3 C7 C6 113.1(15) . .
C8 C7 C6 118.1(16) . .
C7 O3 Mn1 123.3(9) . .
C7 C8 C9 122.5(13) . .
C7 C8 H8 118.7 . .
C9 C8 H8 118.7 . .
O4 C9 C8 126.5(15) . .
O4 C9 C10 115.7(16) . .
C8 C9 C10 117.7(16) . .
C9 O4 Mn1 124.6(11) . .
F12 C10 F10 107.2(17) . .
F12 C10 F11 105(2) . .
F10 C10 F11 101.2(16) . .
F12 C10 C9 117.4(17) . .
F10 C10 C9 112(2) . .
F11 C10 C9 113.3(17) . .
N1 C11 N2 106.3(11) . .
N1 C11 C19 129.6(13) . .
N2 C11 C19 124.0(12) . .
N1 O5 Mn1 126.7(6) . .
N2 O6 Mn1 123.0(7) . 2_645
O5 N1 C11 123.8(11) . .
O5 N1 C15 122.2(11) . .
C11 N1 C15 113.7(11) . .
O6 N2 C11 124.4(11) . .
O6 N2 C12 121.2(11) . .
C11 N2 C12 113.6(10) . .
N2 C12 C13 111.3(12) . .
N2 C12 C14 106.3(12) . .
C13 C12 C14 110.4(13) . .
N2 C12 C15 99.3(10) . .
C13 C12 C15 114.9(13) . .
C14 C12 C15 113.8(11) . .
C12 C13 H13A 109.5 . .
C12 C13 H13B 109.5 . .
H13A C13 H13B 109.5 . .
C12 C13 H13C 109.5 . .
H13A C13 H13C 109.5 . .
H13B C13 H13C 109.5 . .
C12 C14 H14A 109.5 . .
C12 C14 H14B 109.5 . .
H14A C14 H14B 109.5 . .
C12 C14 H14C 109.5 . .
H14A C14 H14C 109.5 . .
H14B C14 H14C 109.5 . .
N1 C15 C17 104.4(11) . .
N1 C15 C16 110.6(11) . .
C17 C15 C16 112.5(12) . .
N1 C15 C12 99.5(10) . .
C17 C15 C12 113.8(11) . .
C16 C15 C12 114.7(12) . .
C15 C16 H16A 109.5 . .
C15 C16 H16B 109.5 . .
H16A C16 H16B 109.5 . .
C15 C16 H16C 109.5 . .
H16A C16 H16C 109.5 . .
H16B C16 H16C 109.5 . .
C15 C17 H17A 109.5 . .
C15 C17 H17B 109.5 . .
H17A C17 H17B 109.5 . .
C15 C17 H17C 109.5 . .
H17A C17 H17C 109.5 . .
H17B C17 H17C 109.5 . .
C23 C18 C19 118.6(14) . .
C23 C18 H18 120.7 . .
C19 C18 H18 120.7 . .
C20 C19 C18 120.1(13) . .
C20 C19 C11 122.4(13) . .
C18 C19 C11 117.5(14) . .
C19 C20 C25 119.6(14) . .
C19 C20 C21 122.5(14) . .
C25 C20 C21 117.7(15) . .
C22 C21 C20 120.1(14) . .
C22 C21 H21 119.9 . .
C20 C21 H21 119.9 . .
C21 C22 C27 123.5(16) . .
C21 C22 H22 118.3 . .
C27 C22 H22 118.3 . .
C18 C23 C24 121.8(15) . .
C18 C23 H23 119.1 . .
C24 C23 H23 119.1 . .
C25 C24 C23 119.3(16) . .
C25 C24 C29 120.6(18) . .
C23 C24 C29 120(2) . .
C24 C25 C26 119.1(18) . .
C24 C25 C20 120.5(16) . .
C26 C25 C20 120.3(17) . .
C27 C26 C25 121.1(17) . .
C27 C26 C31 118(2) . .
C25 C26 C31 121(2) . .
C28 C27 C22 123(2) . .
C28 C27 C26 120(2) . .
C22 C27 C26 117.2(16) . .
C27 C28 C33 122(2) . .
C27 C28 H28 119.1 . .
C33 C28 H28 119.1 . .
C30 C29 C24 120(2) . .
C30 C29 H29 119.9 . .
C24 C29 H29 119.9 . .
C29 C30 C31 122(2) . .
C29 C30 H30 119.1 . .
C31 C30 H30 119.1 . .
C32 C31 C26 120(2) . .
C32 C31 C30 122(2) . .
C26 C31 C30 118(2) . .
C33 C32 C31 119(2) . .
C33 C32 H32 120.6 . .
C31 C32 H32 120.6 . .
C28 C33 C32 121(2) . .
C28 C33 H33 119.4 . .
C32 C33 H33 119.4 . .
C52A C51 C52B 84(2) . 3_755
C52A C51 C52D 84(2) . 3_755
C52B C51 C52D 0(3) 3_755 3_755
C52A C51 C52C 84(2) . 3_755
C52B C51 C52C 0(3) 3_755 3_755
C52D C51 C52C 0(3) 3_755 3_755
C52A C51 C52A 84(2) . 3_755
C52B C51 C52A 0(3) 3_755 3_755
C52D C51 C52A 0(3) 3_755 3_755
C52C C51 C52A 0(3) 3_755 3_755
C52A C51 H51A 114.7 . .
C52B C51 H51A 114.7 3_755 .
C52D C51 H51A 114.7 3_755 .
C52C C51 H51A 114.7 3_755 .
C52A C51 H51A 114.7 3_755 .
C52A C51 H51B 114.7 . .
C52B C51 H51B 114.7 3_755 .
C52D C51 H51B 114.7 3_755 .
C52C C51 H51B 114.7 3_755 .
C52A C51 H51B 114.7 3_755 .
H51A C51 H51B 111.8 . .
C53 C52A C51 104(3) . .
C53 C52A H52A 110.9 . .
C51 C52A H52A 110.9 . .
C53 C52A H52B 110.9 . .
C51 C52A H52B 110.9 . .
H52A C52A H52B 108.9 . .
C52A C53 C54 111.0(18) . .
C52A C53 H53A 109.4 . .
C54 C53 H53A 109.4 . .
C52A C53 H53B 109.4 . .
C54 C53 H53B 109.4 . .
H53A C53 H53B 108.0 . .
C55 C54 C53 117(2) . .
C55 C54 H54A 108.0 . .
C53 C54 H54A 108.0 . .
C55 C54 H54B 108.0 . .
C53 C54 H54B 108.0 . .
H54A C54 H54B 107.3 . .
C54 C55 C56 112(3) . .
C54 C55 H55A 109.2 . .
C56 C55 H55A 109.2 . .
C54 C55 H55B 109.2 . .
C56 C55 H55B 109.2 . .
H55A C55 H55B 107.9 . .
C55 C56 H56A 109.5 . .
C55 C56 H56B 109.5 . .
H56A C56 H56B 109.5 . .
C55 C56 H56C 109.5 . .
H56A C56 H56C 109.5 . .
H56B C56 H56C 109.5 . .
Cl62 C60 Cl61 106(3) . .
Cl62 C60 Cl63 110(3) . .
Cl61 C60 Cl63 111(3) . .
Cl62 C60 H60 109.9 . .
Cl61 C60 H60 109.9 . .
Cl63 C60 H60 109.9 . .

loop_
_geom_bond_atom_site_label_1
_geom_bond_atom_site_label_2
_geom_bond_distance
_geom_bond_site_symmetry_2
Mn1 O5 2.099(8) .
Mn1 O6 2.106(8) 2_655
Mn1 O2 2.140(9) .
Mn1 O4 2.141(10) .
Mn1 O1 2.149(10) .
Mn1 O3 2.156(8) .
C1 F1 1.23(2) .
C1 F3 1.32(2) .
C1 F2 1.37(3) .
C1 C2 1.52(3) .
C2 O1 1.25(2) .
C2 C3 1.36(2) .
C3 C4 1.34(2) .
C3 H3 0.9500 .
C4 O2 1.27(2) .
C4 C5 1.53(2) .
C5 F5 1.27(2) .
C5 F4 1.30(2) .
C5 F6 1.34(2) .
C6 F8 1.306(19) .
C6 F7 1.34(2) .
C6 F9 1.34(2) .
C6 C7 1.54(2) .
C7 O3 1.264(16) .
C7 C8 1.338(19) .
C8 C9 1.44(2) .
C8 H8 0.9500 .
C9 O4 1.230(16) .
C9 C10 1.49(2) .
C10 F12 1.298(19) .
C10 F10 1.31(2) .
C10 F11 1.36(2) .
C11 N1 1.337(15) .
C11 N2 1.365(15) .
C11 C19 1.443(18) .
O5 N1 1.304(12) .
O6 N2 1.293(13) .
O6 Mn1 2.106(8) 2_645
N1 C15 1.500(15) .
N2 C12 1.480(16) .
C12 C13 1.510(19) .
C12 C14 1.529(19) .
C12 C15 1.576(19) .
C13 H13A 0.9800 .
C13 H13B 0.9800 .
C13 H13C 0.9800 .
C14 H14A 0.9800 .
C14 H14B 0.9800 .
C14 H14C 0.9800 .
C15 C17 1.508(18) .
C15 C16 1.519(17) .
C16 H16A 0.9800 .
C16 H16B 0.9800 .
C16 H16C 0.9800 .
C17 H17A 0.9800 .
C17 H17B 0.9800 .
C17 H17C 0.9800 .
C18 C23 1.40(2) .
C18 C19 1.430(18) .
C18 H18 0.9500 .
C19 C20 1.405(18) .
C20 C25 1.422(18) .
C20 C21 1.434(18) .
C21 C22 1.364(18) .
C21 H21 0.9500 .
C22 C27 1.41(2) .
C22 H22 0.9500 .
C23 C24 1.40(2) .
C23 H23 0.9500 .
C24 C25 1.40(2) .
C24 C29 1.44(2) .
C25 C26 1.41(2) .
C26 C27 1.41(2) .
C26 C31 1.42(2) .
C27 C28 1.36(2) .
C28 C33 1.37(3) .
C28 H28 0.9500 .
C29 C30 1.33(3) .
C29 H29 0.9500 .
C30 C31 1.46(3) .
C30 H30 0.9500 .
C31 C32 1.41(3) .
C32 C33 1.37(3) .
C32 H32 0.9500 .
C33 H33 0.9500 .
C51 C52A 1.55(3) .
C51 C52B 1.55(3) 3_755
C51 C52D 1.55(3) 3_755
C51 C52C 1.55(3) 3_755
C51 C52A 1.55(3) 3_755
C51 H51A 0.9900 .
C51 H51B 0.9900 .
C52A C53 1.46(2) .
C52A H52A 0.9900 .
C52A H52B 0.9900 .
C53 C54 1.48(2) .
C53 H53A 0.9900 .
C53 H53B 0.9900 .
C54 C55 1.47(3) .
C54 H54A 0.9900 .
C54 H54B 0.9900 .
C55 C56 1.54(3) .
C55 H55A 0.9900 .
C55 H55B 0.9900 .
C56 H56A 0.9800 .
C56 H56B 0.9800 .
C56 H56C 0.9800 .
C60 Cl62 1.74(3) .
C60 Cl61 1.76(3) .
C60 Cl63 1.76(3) .
C60 H60 1.0000 .

loop_
_geom_torsion_atom_site_label_1
_geom_torsion_atom_site_label_2
_geom_torsion_atom_site_label_3
_geom_torsion_atom_site_label_4
_geom_torsion
_geom_torsion_site_symmetry_1
F1 C1 C2 O1 167(2) .
F3 C1 C2 O1 37(2) .
F2 C1 C2 O1 -73(2) .
F1 C1 C2 C3 -14(3) .
F3 C1 C2 C3 -144.2(19) .
F2 C1 C2 C3 106(2) .
C3 C2 O1 Mn1 -27(2) .
C1 C2 O1 Mn1 151.8(12) .
O5 Mn1 O1 C2 120.3(11) .
O6 Mn1 O1 C2 -157.3(11) 2_655
O2 Mn1 O1 C2 33.8(11) .
O4 Mn1 O1 C2 -16.6(15) .
O3 Mn1 O1 C2 -65.4(11) .
O1 C2 C3 C4 1(3) .
C1 C2 C3 C4 -177.1(16) .
C2 C3 C4 O2 0(3) .
C2 C3 C4 C5 -172.7(17) .
C3 C4 O2 Mn1 23(3) .
C5 C4 O2 Mn1 -164.0(14) .
O5 Mn1 O2 C4 -139.6(14) .
O6 Mn1 O2 C4 -93(2) 2_655
O4 Mn1 O2 C4 130.2(14) .
O1 Mn1 O2 C4 -31.6(14) .
O3 Mn1 O2 C4 49.2(14) .
O2 C4 C5 F5 158(2) .
C3 C4 C5 F5 -28(3) .
O2 C4 C5 F4 -65(3) .
C3 C4 C5 F4 109(3) .
O2 C4 C5 F6 44(2) .
C3 C4 C5 F6 -142.1(18) .
F8 C6 C7 O3 179.6(14) .
F7 C6 C7 O3 55.7(19) .
F9 C6 C7 O3 -59(2) .
F8 C6 C7 C8 4(2) .
F7 C6 C7 C8 -120.0(17) .
F9 C6 C7 C8 125.5(16) .
C8 C7 O3 Mn1 22(2) .
C6 C7 O3 Mn1 -153.1(11) .
O5 Mn1 O3 C7 -79(2) .
O6 Mn1 O3 C7 -138.0(10) 2_655
O2 Mn1 O3 C7 49.9(11) .
O4 Mn1 O3 C7 -33.0(10) .
O1 Mn1 O3 C7 129.2(11) .
O3 C7 C8 C9 5(3) .
C6 C7 C8 C9 179.3(16) .
C7 C8 C9 O4 -3(3) .
C7 C8 C9 C10 178.9(17) .
C8 C9 O4 Mn1 -25(2) .
C10 C9 O4 Mn1 153.2(13) .
O5 Mn1 O4 C9 -153.6(11) .
O6 Mn1 O4 C9 125.0(11) 2_655
O2 Mn1 O4 C9 -64.0(11) .
O1 Mn1 O4 C9 -14.2(16) .
O3 Mn1 O4 C9 34.7(11) .
O4 C9 C10 F12 152(2) .
C8 C9 C10 F12 -30(3) .
O4 C9 C10 F10 -84(2) .
C8 C9 C10 F10 94.1(19) .
O4 C9 C10 F11 29(2) .
C8 C9 C10 F11 -152.5(16) .
O6 Mn1 O5 N1 -157.1(9) 2_655
O2 Mn1 O5 N1 13.5(9) .
O4 Mn1 O5 N1 97.6(8) .
O1 Mn1 O5 N1 -66.4(9) .
O3 Mn1 O5 N1 143.3(16) .
Mn1 O5 N1 C11 77.7(12) .
Mn1 O5 N1 C15 -109.7(10) .
N2 C11 N1 O5 -179.3(9) .
C19 C11 N1 O5 -3.5(19) .
N2 C11 N1 C15 7.6(13) .
C19 C11 N1 C15 -176.7(12) .
Mn1 O6 N2 C11 76.2(13) 2_645
Mn1 O6 N2 C12 -115.1(10) 2_645
N1 C11 N2 O6 -178.3(10) .
C19 C11 N2 O6 5.6(18) .
N1 C11 N2 C12 12.3(13) .
C19 C11 N2 C12 -163.7(12) .
O6 N2 C12 C13 43.9(17) .
C11 N2 C12 C13 -146.3(13) .
O6 N2 C12 C14 -76.3(13) .
C11 N2 C12 C14 93.4(12) .
O6 N2 C12 C15 165.4(10) .
C11 N2 C12 C15 -24.8(13) .
O5 N1 C15 C17 -77.6(13) .
C11 N1 C15 C17 95.7(12) .
O5 N1 C15 C16 43.7(16) .
C11 N1 C15 C16 -143.0(12) .
O5 N1 C15 C12 164.7(9) .
C11 N1 C15 C12 -22.0(13) .
N2 C12 C15 N1 25.3(11) .
C13 C12 C15 N1 144.2(13) .
C14 C12 C15 N1 -87.2(13) .
N2 C12 C15 C17 -85.2(12) .
C13 C12 C15 C17 33.7(17) .
C14 C12 C15 C17 162.3(13) .
N2 C12 C15 C16 143.4(11) .
C13 C12 C15 C16 -97.8(14) .
C14 C12 C15 C16 30.9(17) .
C23 C18 C19 C20 -0.2(19) .
C23 C18 C19 C11 179.7(12) .
N1 C11 C19 C20 51.4(19) .
N2 C11 C19 C20 -133.6(13) .
N1 C11 C19 C18 -128.5(14) .
N2 C11 C19 C18 46.5(17) .
C18 C19 C20 C25 0.0(18) .
C11 C19 C20 C25 -179.9(12) .
C18 C19 C20 C21 -175.5(11) .
C11 C19 C20 C21 4.6(19) .
C19 C20 C21 C22 178.8(12) .
C25 C20 C21 C22 3.2(18) .
C20 C21 C22 C27 -2(2) .
C19 C18 C23 C24 -2(2) .
C18 C23 C24 C25 3(2) .
C18 C23 C24 C29 -179.4(15) .
C23 C24 C25 C26 178.0(15) .
C29 C24 C25 C26 1(2) .
C23 C24 C25 C20 -4(2) .
C29 C24 C25 C20 179.3(15) .
C19 C20 C25 C24 2(2) .
C21 C20 C25 C24 177.6(14) .
C19 C20 C25 C26 -179.7(14) .
C21 C20 C25 C26 -4(2) .
C24 C25 C26 C27 -178.0(15) .
C20 C25 C26 C27 4(2) .
C24 C25 C26 C31 -1(2) .
C20 C25 C26 C31 -179.1(15) .
C21 C22 C27 C28 -178.8(15) .
C21 C22 C27 C26 1(2) .
C25 C26 C27 C28 178.0(16) .
C31 C26 C27 C28 1(3) .
C25 C26 C27 C22 -2(2) .
C31 C26 C27 C22 -179.6(15) .
C22 C27 C28 C33 -179.1(18) .
C26 C27 C28 C33 1(3) .
C25 C24 C29 C30 1(3) .
C23 C24 C29 C30 -176(2) .
C24 C29 C30 C31 -3(4) .
C27 C26 C31 C32 -2(3) .
C25 C26 C31 C32 -178.9(19) .
C27 C26 C31 C30 176.0(19) .
C25 C26 C31 C30 -1(3) .
C29 C30 C31 C32 -179(2) .
C29 C30 C31 C26 4(4) .
C26 C31 C32 C33 1(4) .
C30 C31 C32 C33 -176(2) .
C27 C28 C33 C32 -1(4) .
C31 C32 C33 C28 0(4) .
C52B C51 C52A C53 107(2) 3_755
C52D C51 C52A C53 107(2) 3_755
C52C C51 C52A C53 107(2) 3_755
C52A C51 C52A C53 107(2) 3_755
C51 C52A C53 C54 120(3) .
C52A C53 C54 C55 175(3) .
C53 C54 C55 C56 179(3) .
